data_4121574
loop_
_publ_author_name
'Liang, Yufan'
'Fu, Gregory C.'

_publ_section_title
;
 Catalytic Asymmetric Synthesis of Tertiary Alkyl Fluorides: Negishi
 Cross-Couplings of Racemic \a,\a-Dihaloketones.
;
_journal_issue 14
_journal_name_full 'Journal of the American Chemical Society'
_journal_page_first 5520
_journal_page_last 5524
_journal_paper_doi 10.1021/ja501815p
_journal_volume 136
_journal_year 2014
_chemical_absolute_configuration ad
_chemical_formula_moiety 'C22 H19 F O2'
_chemical_formula_sum 'C22 H19 F O2'
_chemical_formula_weight 334.37
_chemical_name_systematic
;
 ?
;
_space_group_crystal_system orthorhombic
_space_group_IT_number 19
_space_group_name_Hall 'P 2ac 2ab'
_space_group_name_H-M_alt 'P 21 21 21'
_symmetry_space_group_name_Hall 'P 2ac 2ab'
_symmetry_space_group_name_H-M 'P 21 21 21'
_atom_sites_solution_hydrogens geom
_atom_sites_solution_primary direct
_audit_creation_date 2013-08-14
_audit_creation_method
;
  Olex2 1.2
  (compiled Apr 23 2013 17:59:47, GUI svn.r4466)
;
_cell_angle_alpha 90
_cell_angle_beta 90
_cell_angle_gamma 90
_cell_formula_units_Z 4
_cell_length_a 5.86120(10)
_cell_length_b 15.7648(3)
_cell_length_c 18.3237(13)
_cell_measurement_reflns_used 52384
_cell_measurement_temperature 93
_cell_measurement_theta_max 68.3
_cell_measurement_theta_min 2.4
_cell_volume 1693.12(13)
_computing_cell_refinement
;
CrystalClear-SM Expert 2.0 r12 (Rigaku, 2011)
;
_computing_data_collection
;
CrystalClear-SM Expert 2.0 r12 (Rigaku, 2011)
;
_computing_data_reduction
;
CrystalClear-SM Expert 2.0 r12 (Rigaku, 2011)
;
_computing_molecular_graphics
;
O. V. Dolomanov, L. J. Bourhis, R. J. Gildea, J. A. K. Howard and H. Puschmann,
OLEX2: a complete structure solution, refinement and analysis program.
J. Appl. Cryst. (2009). 42, 339-341.
;
_computing_publication_material
;
O. V. Dolomanov, L. J. Bourhis, R. J. Gildea, J. A. K. Howard and H. Puschmann,
OLEX2: a complete structure solution, refinement and analysis program.
J. Appl. Cryst. (2009). 42, 339-341.
;
_computing_structure_refinement
;
SHELXL, G.M. Sheldrick, Acta Cryst.
(2008). A64, 112-122
;
_computing_structure_solution
;
SHELXS, G.M. Sheldrick, Acta Cryst.
(2008). A64, 112-122
;
_diffrn_ambient_temperature 93
_diffrn_detector CCD
_diffrn_detector_area_resol_mean 22.2222
_diffrn_measured_fraction_theta_full 0.999
_diffrn_measured_fraction_theta_max 0.999
_diffrn_measurement_device
;
AFC11 (Left): Eulerian 3 circle
;
_diffrn_measurement_device_type
;
Rigaku Saturn944+ (2x2 bin mode)
;
_diffrn_measurement_method 'profile data from \w-scans'
_diffrn_measurement_specimen_support Unknown
_diffrn_orient_matrix_type FS_PROCESS
_diffrn_orient_matrix_UB_11 -0.058758
_diffrn_orient_matrix_UB_12 -0.022814
_diffrn_orient_matrix_UB_13 0.047327
_diffrn_orient_matrix_UB_21 0.105585
_diffrn_orient_matrix_UB_22 -0.049578
_diffrn_orient_matrix_UB_23 -0.004277
_diffrn_orient_matrix_UB_31 0.120451
_diffrn_orient_matrix_UB_32 0.032330
_diffrn_orient_matrix_UB_33 0.026837
_diffrn_radiation_monochromator Confocal
_diffrn_radiation_type 'Cu K\a'
_diffrn_radiation_wavelength 1.54187
_diffrn_reflns_av_R_equivalents 0.0587
_diffrn_reflns_av_unetI/netI 0.0216
_diffrn_reflns_Laue_measured_fraction_full 1.000
_diffrn_reflns_Laue_measured_fraction_max 1.000
_diffrn_reflns_limit_h_max 7
_diffrn_reflns_limit_h_min -7
_diffrn_reflns_limit_k_max 18
_diffrn_reflns_limit_k_min -18
_diffrn_reflns_limit_l_max 22
_diffrn_reflns_limit_l_min -21
_diffrn_reflns_number 58234
_diffrn_reflns_point_group_measured_fraction_full 1.000
_diffrn_reflns_point_group_measured_fraction_max 1.000
_diffrn_reflns_theta_full 67.687
_diffrn_reflns_theta_max 68.208
_diffrn_reflns_theta_min 3.699
_diffrn_source 'Rotating Anode'
_exptl_absorpt_coefficient_mu 0.731
_exptl_absorpt_correction_T_max 1.000
_exptl_absorpt_correction_T_min 0.912
_exptl_absorpt_correction_type multi-scan
_exptl_absorpt_process_details 'CrystalClear (Rigaku, 2009)'
_exptl_crystal_colour Colorless
_exptl_crystal_density_diffrn 1.312
_exptl_crystal_description Block
_exptl_crystal_F_000 704
_exptl_crystal_size_max 0.15
_exptl_crystal_size_mid 0.05
_exptl_crystal_size_min 0.05
_refine_diff_density_max 0.109
_refine_diff_density_min -0.166
_refine_diff_density_rms 0.033
_refine_ls_abs_structure_details
;
 Flack x determined using 1266 quotients [(I+)-(I-)]/[(I+)+(I-)]
 (Parsons and Flack (2004), Acta Cryst. A60, s61).
;
_refine_ls_abs_structure_Flack -0.01(3)
_refine_ls_extinction_method none
_refine_ls_goodness_of_fit_ref 1.058
_refine_ls_hydrogen_treatment constr
_refine_ls_matrix_type full
_refine_ls_number_parameters 227
_refine_ls_number_reflns 3085
_refine_ls_number_restraints 0
_refine_ls_restrained_S_all 1.058
_refine_ls_R_factor_all 0.0238
_refine_ls_R_factor_gt 0.0237
_refine_ls_shift/su_max 0.001
_refine_ls_shift/su_mean 0.000
_refine_ls_structure_factor_coef Fsqd
_refine_ls_weighting_details
;
 w=1/[\s^2^(Fo^2^)+(0.0283P)^2^+0.3398P]
 where P=(Fo^2^+2Fc^2^)/3
;
_refine_ls_weighting_scheme calc
_refine_ls_wR_factor_gt 0.0599
_refine_ls_wR_factor_ref 0.0600
_reflns_Friedel_coverage 0.707
_reflns_Friedel_fraction_full 1.000
_reflns_Friedel_fraction_max 1.001
_reflns_number_gt 3066
_reflns_number_total 3085
_reflns_threshold_expression 'I > 2\s(I)'
_cod_data_source_file ja501815p_si_002.cif
_cod_data_source_block yfl02
_cod_depositor_comments
;
The following automatic conversions were performed:

'_exptl_absorpt_correction_type' value 'Multi-scan' changed to
'multi-scan' according to
/usr/data/users/saulius/automatic-downloads/rss-feeds/ACS/lib/dictionaries/cif_core.dic
dictionary named 'cif_core.dic' version 2.4.2 from 2011-04-26.

Automatic conversion script
Id: cif_fix_values 2281 2013-09-26 08:29:07Z andrius 

 Adding full bibliography for 4121570--4121574.cif.
;
_cod_original_formula_sum 'C22 H19 F1 O2 '
_cod_database_code 4121574
_olex2_refinement_description
;
1. Fixed Uiso
 At 1.2 times of:
  All C(H) groups, All C(H,H) groups
 At 1.5 times of:
  All C(H,H,H) groups
2.a Secondary CH2 refined with riding coordinates:
 C3(H3A,H3B)
2.b Aromatic/amide H refined with riding coordinates:
 C5(H5), C6(H6), C8(H8), C9(H9), C11(H11), C12(H12), C13(H13), C14(H14),
 C15(H15), C17(H17), C18(H18), C19(H19), C20(H20), C21(H21)
2.c Idealised Me refined as rotating group:
 C22(H22A,H22B,H22C)
;
_shelx_space_group_comment
;
The symmetry employed for this shelxl refinement is uniquely defined
by the following loop, which should always be used as a source of
symmetry information in preference to the above space-group names.
They are only intended as comments.
;
_shelxl_version_number 2013-2

loop_
_space_group_symop_operation_xyz
'x, y, z'
'-x+1/2, -y, z+1/2'
'x+1/2, -y+1/2, -z'
'-x, y+1/2, -z+1/2'

loop_
_atom_site_label
_atom_site_type_symbol
_atom_site_fract_x
_atom_site_fract_y
_atom_site_fract_z
_atom_site_U_iso_or_equiv
_atom_site_adp_type
_atom_site_occupancy
_atom_site_site_symmetry_order
_atom_site_calc_flag
_atom_site_refinement_flags_posn
_atom_site_refinement_flags_adp
F1 F -0.15058(15) -0.91225(5) -0.71963(4) 0.02105(19) Uani 1 1 d . .
O1 O 0.3412(2) -0.97783(7) -0.80021(6) 0.0278(3) Uani 1 1 d . .
O2 O -0.2372(2) -0.86825(7) -1.07271(6) 0.0273(3) Uani 1 1 d . .
C1 C 0.1652(3) -0.93628(9) -0.79986(8) 0.0201(3) Uani 1 1 d . .
C2 C 0.0862(2) -0.89754(9) -0.72643(8) 0.0187(3) Uani 1 1 d . .
C3 C 0.2025(3) -0.94302(9) -0.66269(8) 0.0216(3) Uani 1 1 d . .
H3A H 0.1611 -1.0026 -0.6642 0.026 Uiso 1 1 calc R U
H3B H 0.3665 -0.9394 -0.6692 0.026 Uiso 1 1 calc R U
C4 C 0.0404(3) -0.91907(9) -0.86891(8) 0.0193(3) Uani 1 1 d . .
C5 C -0.1648(3) -0.87451(10) -0.87350(8) 0.0225(3) Uani 1 1 d . .
H5 H -0.2355 -0.8564 -0.8308 0.027 Uiso 1 1 calc R U
C6 C -0.2659(3) -0.85648(10) -0.94011(9) 0.0231(3) Uani 1 1 d . .
H6 H -0.4030 -0.8269 -0.9421 0.028 Uiso 1 1 calc R U
C7 C -0.1597(3) -0.88323(9) -1.00404(8) 0.0218(3) Uani 1 1 d . .
C8 C 0.0435(3) -0.92945(10) -1.00015(9) 0.0245(3) Uani 1 1 d . .
H8 H 0.1130 -0.9482 -1.0428 0.029 Uiso 1 1 calc R U
C9 C 0.1410(3) -0.94733(9) -0.93392(8) 0.0230(3) Uani 1 1 d . .
H9 H 0.2754 -0.9786 -0.9321 0.028 Uiso 1 1 calc R U
C10 C 0.1425(3) -0.90809(9) -0.58835(8) 0.0196(3) Uani 1 1 d . .
C11 C 0.2943(3) -0.85514(9) -0.55192(8) 0.0221(3) Uani 1 1 d . .
H11 H 0.4302 -0.8395 -0.5744 0.027 Uiso 1 1 calc R U
C12 C 0.2455(3) -0.82522(10) -0.48224(8) 0.0246(3) Uani 1 1 d . .
H12 H 0.3486 -0.7899 -0.4584 0.030 Uiso 1 1 calc R U
C13 C 0.0434(3) -0.84805(10) -0.44838(9) 0.0244(3) Uani 1 1 d . .
H13 H 0.0111 -0.8285 -0.4016 0.029 Uiso 1 1 calc R U
C14 C -0.1107(3) -0.90006(10) -0.48437(9) 0.0250(3) Uani 1 1 d . .
H14 H -0.2470 -0.9150 -0.4618 0.030 Uiso 1 1 calc R U
C15 C -0.0619(3) -0.92989(9) -0.55407(9) 0.0229(3) Uani 1 1 d . .
H15 H -0.1662 -0.9646 -0.5780 0.027 Uiso 1 1 calc R U
C16 C 0.1281(3) -0.80238(9) -0.72652(7) 0.0174(3) Uani 1 1 d . .
C17 C 0.3364(3) -0.77073(10) -0.75093(8) 0.0222(3) Uani 1 1 d . .
H17 H 0.4476 -0.8079 -0.7678 0.027 Uiso 1 1 calc R U
C18 C 0.3794(3) -0.68421(10) -0.75031(9) 0.0248(3) Uani 1 1 d . .
H18 H 0.5182 -0.6637 -0.7674 0.030 Uiso 1 1 calc R U
C19 C 0.2163(3) -0.62814(10) -0.72428(8) 0.0244(3) Uani 1 1 d . .
H19 H 0.2454 -0.5702 -0.7236 0.029 Uiso 1 1 calc R U
C20 C 0.0096(3) -0.65929(10) -0.69931(9) 0.0250(4) Uani 1 1 d . .
H20 H -0.1004 -0.6220 -0.6818 0.030 Uiso 1 1 calc R U
C21 C -0.0349(3) -0.74611(10) -0.70027(8) 0.0214(3) Uani 1 1 d . .
H21 H -0.1741 -0.7664 -0.6833 0.026 Uiso 1 1 calc R U
C22 C -0.4298(3) -0.81338(11) -1.08025(9) 0.0291(4) Uani 1 1 d . .
H22A H -0.3947 -0.7590 -1.0595 0.044 Uiso 1 1 calc R U
H22B H -0.5582 -0.8375 -1.0553 0.044 Uiso 1 1 calc R U
H22C H -0.4657 -0.8067 -1.1310 0.044 Uiso 1 1 calc R U

loop_
_atom_site_aniso_label
_atom_site_aniso_U_11
_atom_site_aniso_U_22
_atom_site_aniso_U_33
_atom_site_aniso_U_23
_atom_site_aniso_U_13
_atom_site_aniso_U_12
F1 0.0178(4) 0.0233(4) 0.0220(4) -0.0007(3) 0.0016(3) -0.0030(4)
O1 0.0245(6) 0.0297(6) 0.0292(6) -0.0057(5) -0.0017(5) 0.0082(5)
O2 0.0384(6) 0.0253(6) 0.0184(5) 0.0002(4) -0.0015(5) 0.0066(5)
C1 0.0202(7) 0.0161(7) 0.0242(8) -0.0021(5) 0.0013(6) -0.0012(6)
C2 0.0156(7) 0.0198(7) 0.0206(7) -0.0003(6) 0.0002(5) -0.0003(6)
C3 0.0241(8) 0.0175(7) 0.0231(8) 0.0016(6) -0.0012(6) 0.0035(6)
C4 0.0215(7) 0.0157(7) 0.0206(7) -0.0015(5) 0.0022(6) -0.0020(6)
C5 0.0220(7) 0.0260(8) 0.0197(7) -0.0026(6) 0.0038(6) 0.0005(7)
C6 0.0208(7) 0.0254(8) 0.0232(7) -0.0005(6) 0.0015(6) 0.0014(6)
C7 0.0289(8) 0.0171(7) 0.0193(7) 0.0006(6) 0.0002(6) -0.0028(6)
C8 0.0322(8) 0.0206(7) 0.0207(7) -0.0033(6) 0.0056(7) 0.0023(7)
C9 0.0254(8) 0.0176(7) 0.0259(8) -0.0018(6) 0.0033(7) 0.0027(6)
C10 0.0219(7) 0.0163(7) 0.0207(7) 0.0040(6) -0.0024(6) 0.0032(6)
C11 0.0225(8) 0.0215(7) 0.0224(7) 0.0038(6) -0.0004(6) 0.0001(6)
C12 0.0297(9) 0.0212(7) 0.0230(8) 0.0005(6) -0.0043(7) -0.0016(7)
C13 0.0309(8) 0.0223(7) 0.0200(7) 0.0014(6) 0.0009(7) 0.0049(7)
C14 0.0232(8) 0.0270(8) 0.0247(8) 0.0060(6) 0.0020(6) 0.0020(7)
C15 0.0236(8) 0.0204(7) 0.0246(7) 0.0028(6) -0.0033(7) -0.0016(6)
C16 0.0190(7) 0.0184(7) 0.0148(6) 0.0004(5) -0.0027(6) 0.0014(6)
C17 0.0187(7) 0.0235(7) 0.0244(7) -0.0003(6) 0.0014(6) 0.0025(6)
C18 0.0218(8) 0.0260(8) 0.0266(8) 0.0028(6) -0.0012(6) -0.0048(7)
C19 0.0317(9) 0.0182(7) 0.0234(7) 0.0025(6) -0.0053(7) -0.0018(6)
C20 0.0285(9) 0.0201(7) 0.0263(8) -0.0019(6) 0.0001(7) 0.0063(6)
C21 0.0213(7) 0.0216(7) 0.0213(7) 0.0009(6) 0.0026(6) 0.0016(6)
C22 0.0293(9) 0.0339(9) 0.0241(8) 0.0033(7) -0.0018(7) 0.0037(7)

loop_
_atom_type_symbol
_atom_type_description
_atom_type_scat_dispersion_real
_atom_type_scat_dispersion_imag
_atom_type_scat_source
C C 0.0181 0.0091 'International Tables Vol C Tables 4.2.6.8 and 6.1.1.4'
H H 0.0000 0.0000 'International Tables Vol C Tables 4.2.6.8 and 6.1.1.4'
F F 0.0727 0.0534 'International Tables Vol C Tables 4.2.6.8 and 6.1.1.4'
O O 0.0492 0.0322 'International Tables Vol C Tables 4.2.6.8 and 6.1.1.4'

loop_
_geom_angle_atom_site_label_1
_geom_angle_atom_site_label_2
_geom_angle_atom_site_label_3
_geom_angle
C7 O2 C22 117.34(12)
O1 C1 C2 117.93(13)
O1 C1 C4 120.60(14)
C4 C1 C2 121.35(13)
F1 C2 C1 107.80(11)
F1 C2 C3 107.06(12)
F1 C2 C16 108.70(11)
C3 C2 C1 110.19(12)
C16 C2 C1 109.88(12)
C16 C2 C3 113.03(12)
C10 C3 C2 114.42(12)
C5 C4 C1 124.58(13)
C5 C4 C9 118.12(14)
C9 C4 C1 117.26(14)
C6 C5 C4 121.65(14)
C5 C6 C7 119.18(14)
O2 C7 C6 125.24(15)
O2 C7 C8 115.02(14)
C6 C7 C8 119.74(14)
C9 C8 C7 120.50(15)
C8 C9 C4 120.78(15)
C11 C10 C3 120.15(14)
C11 C10 C15 118.75(14)
C15 C10 C3 121.07(14)
C12 C11 C10 120.84(15)
C13 C12 C11 119.92(15)
C12 C13 C14 119.86(15)
C13 C14 C15 120.19(15)
C14 C15 C10 120.42(15)
C17 C16 C2 119.69(13)
C21 C16 C2 121.25(13)
C21 C16 C17 119.02(14)
C18 C17 C16 120.59(15)
C19 C18 C17 120.29(15)
C20 C19 C18 119.39(14)
C19 C20 C21 120.51(15)
C16 C21 C20 120.19(15)

loop_
_geom_bond_atom_site_label_1
_geom_bond_atom_site_label_2
_geom_bond_distance
F1 C2 1.4127(17)
O1 C1 1.222(2)
O2 C7 1.3585(18)
O2 C22 1.429(2)
C1 C2 1.549(2)
C1 C4 1.487(2)
C2 C3 1.531(2)
C2 C16 1.520(2)
C3 C10 1.511(2)
C4 C5 1.395(2)
C4 C9 1.402(2)
C5 C6 1.386(2)
C6 C7 1.392(2)
C7 C8 1.398(2)
C8 C9 1.371(2)
C10 C11 1.391(2)
C10 C15 1.396(2)
C11 C12 1.391(2)
C12 C13 1.385(2)
C13 C14 1.387(2)
C14 C15 1.391(2)
C16 C17 1.393(2)
C16 C21 1.390(2)
C17 C18 1.387(2)
C18 C19 1.387(2)
C19 C20 1.385(2)
C20 C21 1.393(2)
